data_1514463
loop_
_publ_author_name
'Chilton, Nicholas F.'
'Langley, Stuart K.'
'Moubaraki, Boujemaa'
'Soncini, Alessandro'
'Batten, Stuart R.'
'Murray, Keith S.'

_publ_section_title
;
 Single molecule magnetism in a family of mononuclear \b-diketonate
 lanthanide(iii) complexes: rationalization of magnetic anisotropy in
 complexes of low symmetry
;
_journal_issue 4
_journal_name_full 'Chemical Science'
_journal_page_first 1719
_journal_paper_doi 10.1039/c3sc22300k
_journal_volume 4
_journal_year 2013
_chemical_formula_sum 'C19 H24 Dy N7 O14'
_chemical_formula_weight 736.95
_chemical_name_systematic
;
?
;
_space_group_IT_number 14
_symmetry_cell_setting monoclinic
_symmetry_space_group_name_Hall '-P 2ybc'
_symmetry_space_group_name_H-M 'P 1 21/c 1'
_atom_sites_solution_hydrogens geom
_atom_sites_solution_primary direct
_atom_sites_solution_secondary difmap
_audit_creation_method SHELXL-97
_cell_angle_alpha 90.00
_cell_angle_beta 102.88(3)
_cell_angle_gamma 90.00
_cell_formula_units_Z 4
_cell_length_a 13.090(3)
_cell_length_b 14.792(3)
_cell_length_c 13.965(3)
_cell_measurement_temperature 100(2)
_cell_volume 2636.0(10)
_computing_cell_refinement 'XDS (Kabsch, 1993)'
_computing_data_collection 'Blu-Ice (McPhillips et al, 2002)'
_computing_data_reduction 'XDS (Kabsch, 1993)'
_computing_molecular_graphics X-SEED
_computing_publication_material 'XCIF V6.12 (BrukerAXS, 2001).'
_computing_structure_refinement 'SHELXL-97 (Sheldrick, 1997)'
_computing_structure_solution 'SHELXS-97 (Sheldrick, 1990)'
_diffrn_ambient_temperature 100(2)
_diffrn_measured_fraction_theta_full 0.971
_diffrn_measured_fraction_theta_max 0.971
_diffrn_measurement_device_type synchrotron
_diffrn_measurement_method 'scans in phi'
_diffrn_radiation_monochromator 'double crystal'
_diffrn_radiation_source '3BM1 dipole'
_diffrn_radiation_type synchrotron
_diffrn_radiation_wavelength 0.71070
_diffrn_reflns_av_R_equivalents 0.0676
_diffrn_reflns_av_sigmaI/netI 0.0562
_diffrn_reflns_limit_h_max 16
_diffrn_reflns_limit_h_min -17
_diffrn_reflns_limit_k_max 19
_diffrn_reflns_limit_k_min -19
_diffrn_reflns_limit_l_max 18
_diffrn_reflns_limit_l_min -18
_diffrn_reflns_number 23485
_diffrn_reflns_theta_full 28.77
_diffrn_reflns_theta_max 28.77
_diffrn_reflns_theta_min 1.60
_exptl_absorpt_coefficient_mu 2.917
_exptl_crystal_colour yellow
_exptl_crystal_density_diffrn 1.857
_exptl_crystal_density_method 'not measured'
_exptl_crystal_F_000 1460
_exptl_crystal_size_max 0.2
_exptl_crystal_size_mid 0.1
_exptl_crystal_size_min 0.08
_refine_diff_density_max 1.745
_refine_diff_density_min -1.808
_refine_diff_density_rms 0.145
_refine_ls_extinction_method none
_refine_ls_goodness_of_fit_ref 1.083
_refine_ls_hydrogen_treatment mixed
_refine_ls_matrix_type full
_refine_ls_number_parameters 428
_refine_ls_number_reflns 6654
_refine_ls_number_restraints 5
_refine_ls_restrained_S_all 1.083
_refine_ls_R_factor_all 0.0545
_refine_ls_R_factor_gt 0.0450
_refine_ls_shift/su_max 0.001
_refine_ls_shift/su_mean 0.000
_refine_ls_structure_factor_coef Fsqd
_refine_ls_weighting_details 'calc w=1/[\s^2^(Fo^2^)+(0.0608P)^2^+3.0223P] where P=(Fo^2^+2Fc^2^)/3'
_refine_ls_weighting_scheme calc
_refine_ls_wR_factor_gt 0.1141
_refine_ls_wR_factor_ref 0.1195
_reflns_number_gt 5539
_reflns_number_total 6654
_reflns_threshold_expression >2sigma(I)
_cod_data_source_file c3sc22300k.txt
_cod_data_source_block 8c:\users\nick\desktop\
_cod_original_cell_volume 2636.0(9)
_cod_original_sg_symbol_H-M P21/c
_cod_database_code 1514463

loop_
_symmetry_equiv_pos_as_xyz
'x, y, z'
'-x, y+1/2, -z+1/2'
'-x, -y, -z'
'x, -y-1/2, z-1/2'

loop_
_atom_site_label
_atom_site_type_symbol
_atom_site_fract_x
_atom_site_fract_y
_atom_site_fract_z
_atom_site_U_iso_or_equiv
_atom_site_adp_type
_atom_site_occupancy
_atom_site_symmetry_multiplicity
_atom_site_calc_flag
_atom_site_refinement_flags
Dy1 Dy 0.747242(14) 0.088287(12) 0.778433(15) 0.02960(9) Uani 1 1 d .
O4 O 0.8605(3) 0.2087(2) 0.8368(3) 0.0382(7) Uani 1 1 d .
O9 O 0.7116(3) 0.1229(2) 0.9385(3) 0.0416(8) Uani 1 1 d .
O2 O 0.7514(2) -0.0581(2) 0.7223(2) 0.0374(7) Uani 1 1 d .
O7 O 0.6037(3) 0.0579(3) 0.6287(3) 0.0422(8) Uani 1 1 d .
O3 O 0.6555(3) 0.2198(2) 0.7338(3) 0.0433(8) Uani 1 1 d .
O1 O 0.9180(2) 0.0336(2) 0.8395(3) 0.0337(7) Uani 1 1 d .
N1 N 0.7673(3) -0.2120(3) 0.7212(3) 0.0330(8) Uani 1 1 d D
N4 N 1.0541(3) 0.2207(3) 0.9302(3) 0.0365(8) Uani 1 1 d D
O10 O 0.7260(3) -0.0190(2) 0.9108(3) 0.0407(8) Uani 1 1 d .
C13 C 0.8536(3) 0.2937(3) 0.8320(4) 0.0331(9) Uani 1 1 d .
N2 N 0.6103(3) -0.1594(2) 0.6184(3) 0.0319(8) Uani 1 1 d D
C11 C 0.6690(4) 0.3037(3) 0.7468(4) 0.0355(9) Uani 1 1 d .
O6 O 0.5580(3) 0.0560(2) 0.7669(3) 0.0398(7) Uani 1 1 d .
O5 O 0.8244(3) 0.1157(3) 0.6431(3) 0.0496(9) Uani 1 1 d D
N3 N 0.9429(3) 0.3434(3) 0.8728(3) 0.0359(8) Uani 1 1 d D
N6 N 0.7004(3) 0.0416(3) 0.9644(3) 0.0421(10) Uani 1 1 d .
C15 C 1.1174(4) 0.3698(3) 0.9682(4) 0.0390(10) Uani 1 1 d .
C4 C 0.8088(3) -0.1268(3) 0.7500(3) 0.0296(8) Uani 1 1 d .
C10 C 0.5744(4) 0.3638(3) 0.7110(4) 0.0442(12) Uani 1 1 d .
H12 H 0.5745 0.3859 0.6449 0.066 Uiso 1 1 calc R
H13 H 0.5772 0.4152 0.7558 0.066 Uiso 1 1 calc R
H11 H 0.5102 0.3291 0.7093 0.066 Uiso 1 1 calc R
C5 C 0.6704(3) -0.2288(3) 0.6620(3) 0.0313(8) Uani 1 1 d .
C1 C 1.0741(3) -0.0496(3) 0.8975(4) 0.0401(11) Uani 1 1 d .
H1 H 1.1152 -0.0079 0.8665 0.060 Uiso 1 1 calc R
H2 H 1.0999 -0.1114 0.8935 0.060 Uiso 1 1 calc R
H3 H 1.0813 -0.0328 0.9665 0.060 Uiso 1 1 calc R
C8 C 0.4781(4) -0.2569(4) 0.5359(4) 0.0442(11) Uani 1 1 d .
C12 C 0.7640(4) 0.3448(3) 0.7908(4) 0.0385(10) Uani 1 1 d .
C2 C 0.9610(3) -0.0446(3) 0.8453(4) 0.0343(9) Uani 1 1 d .
C14 C 1.0369(4) 0.3111(3) 0.9231(4) 0.0341(9) Uani 1 1 d .
C7 C 0.5373(4) -0.3299(4) 0.5808(5) 0.0452(12) Uani 1 1 d .
C9 C 0.5164(4) -0.1720(3) 0.5559(4) 0.0380(10) Uani 1 1 d .
C3 C 0.9116(3) -0.1237(3) 0.8064(4) 0.0332(9) Uani 1 1 d .
C18 C 1.1467(4) 0.1861(3) 0.9823(4) 0.0411(11) Uani 1 1 d .
C6 C 0.6329(4) -0.3169(3) 0.6437(4) 0.0391(10) Uani 1 1 d .
C17 C 1.2250(4) 0.2404(4) 1.0272(4) 0.0413(11) Uani 1 1 d .
C16 C 1.2107(4) 0.3341(4) 1.0207(4) 0.0414(11) Uani 1 1 d .
O13 O 0.9784(3) -0.4660(2) 0.8597(3) 0.0496(10) Uani 1 1 d .
N7 N 0.9126(4) -0.4108(3) 0.8126(4) 0.0458(10) Uani 1 1 d .
N5 N 0.5306(3) 0.0569(3) 0.6742(3) 0.0389(9) Uani 1 1 d .
O8 O 0.4379(3) 0.0538(3) 0.6310(4) 0.0590(11) Uani 1 1 d .
O11 O 0.6677(3) 0.0238(3) 1.0370(3) 0.0599(11) Uani 1 1 d .
O12 O 0.9400(4) -0.3368(3) 0.7896(4) 0.0714(14) Uani 1 1 d .
O14 O 0.8184(3) -0.4327(4) 0.7901(4) 0.0704(14) Uani 1 1 d .
C19 C 0.8093(7) 0.1777(9) 0.5714(8) 0.130(5) Uani 1 1 d .
H23 H 0.7660 0.1517 0.5113 0.194 Uiso 1 1 calc R
H21 H 0.8771 0.1962 0.5592 0.194 Uiso 1 1 calc R
H22 H 0.7737 0.2304 0.5913 0.194 Uiso 1 1 calc R
H5 H 0.791(9) -0.268(3) 0.729(9) 0.155 Uiso 1 1 d D
H15 H 0.936(10) 0.4022(14) 0.877(10) 0.155 Uiso 1 1 d D
H24 H 0.8897(16) 0.116(8) 0.664(10) 0.155 Uiso 1 1 d D
H6 H 0.670(4) -0.365(4) 0.668(4) 0.031(13) Uiso 1 1 d .
H17 H 1.270(4) 0.375(3) 1.056(4) 0.023(11) Uiso 1 1 d .
H18 H 1.298(4) 0.214(4) 1.068(4) 0.038(14) Uiso 1 1 d .
H19 H 1.154(5) 0.119(4) 0.981(5) 0.048(16) Uiso 1 1 d .
H9 H 0.481(5) -0.115(4) 0.527(5) 0.053(17) Uiso 1 1 d .
H7 H 0.513(6) -0.402(5) 0.579(6) 0.07(2) Uiso 1 1 d .
H8 H 0.412(6) -0.265(5) 0.487(6) 0.07(2) Uiso 1 1 d .
H16 H 1.100(4) 0.428(4) 0.968(4) 0.034(14) Uiso 1 1 d .
H4 H 0.950(6) -0.184(5) 0.825(6) 0.07(2) Uiso 1 1 d .
H14 H 0.757(4) 0.423(3) 0.788(4) 0.025(13) Uiso 1 1 d .
H20 H 1.002(3) 0.185(3) 0.902(3) 0.029 Uiso 1 1 d D
H10 H 0.638(4) -0.1049(16) 0.628(4) 0.029 Uiso 1 1 d D

loop_
_atom_site_aniso_label
_atom_site_aniso_U_11
_atom_site_aniso_U_22
_atom_site_aniso_U_33
_atom_site_aniso_U_23
_atom_site_aniso_U_13
_atom_site_aniso_U_12
Dy1 0.02566(11) 0.02358(12) 0.03574(14) 0.00194(7) -0.00130(8) 0.00178(6)
O4 0.0346(15) 0.0243(14) 0.051(2) 0.0016(14) 0.0001(14) 0.0014(12)
O9 0.0369(16) 0.0405(18) 0.044(2) -0.0012(16) 0.0015(15) 0.0039(14)
O2 0.0325(16) 0.0313(16) 0.041(2) -0.0020(13) -0.0066(14) 0.0062(12)
O7 0.0330(16) 0.0422(18) 0.046(2) 0.0028(16) -0.0019(15) 0.0049(14)
O3 0.0342(16) 0.0302(16) 0.057(2) 0.0053(15) -0.0076(15) 0.0016(12)
O1 0.0273(13) 0.0280(14) 0.0400(18) 0.0013(13) -0.0046(12) 0.0027(11)
N1 0.0306(17) 0.0284(18) 0.036(2) -0.0023(15) -0.0008(15) 0.0024(13)
N4 0.0314(18) 0.0316(19) 0.043(2) 0.0063(16) 0.0015(16) -0.0009(14)
O10 0.0398(17) 0.0325(16) 0.046(2) 0.0037(14) 0.0021(15) 0.0056(13)
C13 0.031(2) 0.031(2) 0.036(2) -0.0004(17) 0.0037(17) -0.0009(16)
N2 0.0278(16) 0.0289(17) 0.035(2) 0.0022(15) -0.0014(14) 0.0003(13)
C11 0.035(2) 0.034(2) 0.038(3) 0.0029(19) 0.0074(18) 0.0037(17)
O6 0.0338(15) 0.0383(17) 0.043(2) 0.0042(15) -0.0007(14) -0.0014(13)
O5 0.0403(19) 0.060(2) 0.046(2) 0.0097(19) 0.0031(17) -0.0053(17)
N3 0.0325(18) 0.0295(17) 0.044(2) 0.0026(16) 0.0043(16) 0.0001(15)
N6 0.0291(18) 0.054(3) 0.041(2) 0.006(2) 0.0034(16) 0.0043(17)
C15 0.034(2) 0.037(2) 0.044(3) -0.003(2) 0.0037(19) -0.0026(18)
C4 0.0306(19) 0.0274(19) 0.028(2) -0.0011(16) 0.0004(16) 0.0022(15)
C10 0.038(2) 0.039(2) 0.053(3) 0.006(2) 0.005(2) 0.012(2)
C5 0.0270(18) 0.034(2) 0.031(2) 0.0015(17) 0.0025(16) 0.0006(16)
C1 0.029(2) 0.038(2) 0.046(3) -0.006(2) -0.0066(19) 0.0052(18)
C8 0.035(2) 0.044(3) 0.047(3) 0.002(2) -0.006(2) -0.003(2)
C12 0.037(2) 0.031(2) 0.046(3) 0.0025(19) 0.005(2) 0.0012(17)
C2 0.0306(19) 0.034(2) 0.035(2) 0.0009(18) 0.0004(17) 0.0020(17)
C14 0.033(2) 0.031(2) 0.038(2) 0.0046(18) 0.0076(18) -0.0002(16)
C7 0.038(2) 0.038(2) 0.055(3) 0.001(2) 0.000(2) -0.0096(19)
C9 0.033(2) 0.040(2) 0.034(2) 0.002(2) -0.0066(18) 0.0008(18)
C3 0.0295(19) 0.0278(19) 0.038(2) 0.0002(18) -0.0022(17) 0.0039(16)
C18 0.037(2) 0.038(2) 0.046(3) 0.011(2) 0.003(2) 0.0035(19)
C6 0.034(2) 0.034(2) 0.046(3) 0.004(2) 0.001(2) -0.0005(18)
C17 0.037(2) 0.052(3) 0.033(2) 0.004(2) 0.0039(19) 0.003(2)
C16 0.035(2) 0.052(3) 0.034(2) -0.004(2) 0.0008(19) -0.003(2)
O13 0.0396(18) 0.0336(17) 0.069(3) 0.0057(17) -0.0018(18) 0.0072(14)
N7 0.048(2) 0.036(2) 0.053(3) 0.0037(19) 0.011(2) 0.0127(17)
N5 0.0275(17) 0.0316(18) 0.049(3) 0.0072(18) -0.0092(16) 0.0004(14)
O8 0.0311(17) 0.066(3) 0.068(3) 0.012(2) -0.0133(18) -0.0046(17)
O11 0.045(2) 0.084(3) 0.053(3) 0.012(2) 0.0145(19) 0.009(2)
O12 0.089(3) 0.037(2) 0.094(4) 0.017(2) 0.032(3) 0.005(2)
O14 0.041(2) 0.080(3) 0.080(4) -0.012(3) -0.006(2) 0.013(2)
C19 0.077(5) 0.226(14) 0.102(7) 0.101(9) 0.053(5) 0.071(7)

loop_
_atom_type_symbol
_atom_type_description
_atom_type_scat_dispersion_real
_atom_type_scat_dispersion_imag
_atom_type_scat_source
C C 0.0033 0.0016 'International Tables Vol C Tables 4.2.6.8 and 6.1.1.4'
H H 0.0000 0.0000 'International Tables Vol C Tables 4.2.6.8 and 6.1.1.4'
N N 0.0061 0.0033 'International Tables Vol C Tables 4.2.6.8 and 6.1.1.4'
O O 0.0106 0.0060 'International Tables Vol C Tables 4.2.6.8 and 6.1.1.4'
Dy Dy -0.1892 4.4098 'International Tables Vol C Tables 4.2.6.8 and 6.1.1.4'

loop_
_geom_angle_atom_site_label_1
_geom_angle_atom_site_label_2
_geom_angle_atom_site_label_3
_geom_angle
O3 Dy1 O2 138.83(12)
O3 Dy1 O4 72.71(12)
O2 Dy1 O4 140.35(11)
O3 Dy1 O1 141.87(11)
O2 Dy1 O1 73.00(10)
O4 Dy1 O1 70.06(11)
O3 Dy1 O5 85.90(15)
O2 Dy1 O5 80.98(14)
O4 Dy1 O5 78.34(14)
O1 Dy1 O5 78.95(13)
O3 Dy1 O9 82.84(14)
O2 Dy1 O9 122.18(13)
O4 Dy1 O9 75.94(13)
O1 Dy1 O9 95.78(12)
O5 Dy1 O9 153.99(15)
O3 Dy1 O6 72.13(12)
O2 Dy1 O6 84.06(11)
O4 Dy1 O6 135.29(12)
O1 Dy1 O6 143.93(11)
O5 Dy1 O6 125.14(13)
O9 Dy1 O6 73.09(12)
O3 Dy1 O10 126.92(13)
O2 Dy1 O10 70.76(12)
O4 Dy1 O10 113.04(13)
O1 Dy1 O10 76.51(11)
O5 Dy1 O10 146.83(14)
O9 Dy1 O10 51.63(12)
O6 Dy1 O10 69.72(11)
O3 Dy1 O7 71.22(12)
O2 Dy1 O7 67.71(11)
O4 Dy1 O7 136.08(12)
O1 Dy1 O7 135.41(12)
O5 Dy1 O7 74.93(13)
O9 Dy1 O7 122.59(12)
O6 Dy1 O7 50.64(13)
O10 Dy1 O7 108.39(12)
C13 O4 Dy1 135.0(3)
N6 O9 Dy1 96.9(3)
C4 O2 Dy1 134.8(3)
N5 O7 Dy1 95.4(3)
C11 O3 Dy1 138.2(3)
C2 O1 Dy1 134.6(3)
C5 N1 C4 125.8(4)
C5 N1 H5 99(8)
C4 N1 H5 135(8)
C14 N4 C18 121.5(4)
C14 N4 H20 117(3)
C18 N4 H20 121(3)
N6 O10 Dy1 94.3(3)
O4 C13 N3 117.5(4)
O4 C13 C12 126.9(4)
N3 C13 C12 115.6(4)
C9 N2 C5 122.6(4)
C9 N2 H10 120(4)
C5 N2 H10 117(4)
O3 C11 C12 125.0(4)
O3 C11 C10 116.8(4)
C12 C11 C10 118.1(4)
N5 O6 Dy1 96.7(3)
C19 O5 Dy1 134.1(5)
C19 O5 H24 103(9)
Dy1 O5 H24 108(10)
C14 N3 C13 127.4(4)
C14 N3 H15 114(9)
C13 N3 H15 118(9)
O11 N6 O10 122.1(5)
O11 N6 O9 121.8(5)
O10 N6 O9 116.1(4)
C16 C15 C14 119.3(5)
C16 C15 H16 124(4)
C14 C15 H16 116(4)
O2 C4 N1 117.9(4)
O2 C4 C3 125.0(4)
N1 C4 C3 117.1(4)
C11 C10 H12 109.5
C11 C10 H13 109.5
H12 C10 H13 109.5
C11 C10 H11 109.5
H12 C10 H11 109.5
H13 C10 H11 109.5
N2 C5 N1 120.0(4)
N2 C5 C6 118.7(4)
N1 C5 C6 121.3(4)
C2 C1 H1 109.5
C2 C1 H2 109.5
H1 C1 H2 109.5
C2 C1 H3 109.5
H1 C1 H3 109.5
H2 C1 H3 109.5
C9 C8 C7 118.8(4)
C9 C8 H8 119(4)
C7 C8 H8 122(4)
C11 C12 C13 121.7(4)
C11 C12 H14 111(2)
C13 C12 H14 127(2)
O1 C2 C3 125.2(4)
O1 C2 C1 116.6(4)
C3 C2 C1 118.2(4)
N4 C14 N3 120.0(4)
N4 C14 C15 118.8(4)
N3 C14 C15 121.2(4)
C6 C7 C8 121.0(5)
C6 C7 H7 112(4)
C8 C7 H7 127(4)
N2 C9 C8 120.1(4)
N2 C9 H9 114(4)
C8 C9 H9 126(4)
C2 C3 C4 123.6(4)
C2 C3 H4 118(4)
C4 C3 H4 118(4)
C17 C18 N4 121.2(5)
C17 C18 H19 123(4)
N4 C18 H19 116(4)
C7 C6 C5 118.8(5)
C7 C6 H6 118(3)
C5 C6 H6 123(3)
C18 C17 C16 119.0(5)
C18 C17 H18 122(3)
C16 C17 H18 119(3)
C15 C16 C17 120.2(5)
C15 C16 H17 121(3)
C17 C16 H17 119(3)
O12 N7 O14 120.1(5)
O12 N7 O13 120.8(5)
O14 N7 O13 119.1(5)
O8 N5 O7 122.0(5)
O8 N5 O6 121.7(5)
O7 N5 O6 116.2(4)
O5 C19 H23 109.5
O5 C19 H21 109.5
H23 C19 H21 109.5
O5 C19 H22 109.5
H23 C19 H22 109.5
H21 C19 H22 109.5

loop_
_geom_bond_atom_site_label_1
_geom_bond_atom_site_label_2
_geom_bond_distance
Dy1 O3 2.298(3)
Dy1 O2 2.308(4)
Dy1 O4 2.344(3)
Dy1 O1 2.351(3)
Dy1 O5 2.368(4)
Dy1 O9 2.438(4)
Dy1 O6 2.492(3)
Dy1 O10 2.499(4)
Dy1 O7 2.521(4)
O4 C13 1.262(6)
O9 N6 1.274(6)
O2 C4 1.272(5)
O7 N5 1.261(6)
O3 C11 1.261(6)
O1 C2 1.281(5)
N1 C5 1.373(5)
N1 C4 1.396(6)
N1 H5 0.880(10)
N4 C14 1.356(6)
N4 C18 1.366(6)
N4 H20 0.880(10)
O10 N6 1.260(6)
C13 N3 1.390(6)
C13 C12 1.405(6)
N2 C9 1.353(6)
N2 C5 1.353(6)
N2 H10 0.880(10)
C11 C12 1.397(7)
C11 C10 1.516(6)
O6 N5 1.264(6)
O5 C19 1.338(9)
O5 H24 0.839(10)
N3 C14 1.360(6)
N3 H15 0.878(10)
N6 O11 1.214(6)
C15 C16 1.381(7)
C15 C14 1.402(6)
C15 H16 0.89(5)
C4 C3 1.401(6)
C10 H12 0.9800
C10 H13 0.9800
C10 H11 0.9800
C5 C6 1.395(6)
C1 C2 1.499(6)
C1 H1 0.9800
C1 H2 0.9800
C1 H3 0.9800
C8 C9 1.358(7)
C8 C7 1.394(7)
C8 H8 0.99(8)
C12 H14 1.16(5)
C2 C3 1.388(6)
C7 C6 1.373(7)
C7 H7 1.11(7)
C9 H9 1.00(7)
C3 H4 1.03(7)
C18 C17 1.343(7)
C18 H19 0.99(6)
C6 H6 0.89(5)
C17 C16 1.400(8)
C17 H18 1.07(6)
C16 H17 1.01(5)
O13 N7 1.261(5)
N7 O12 1.218(6)
N7 O14 1.245(7)
N5 O8 1.229(5)
C19 H23 0.9800
C19 H21 0.9800
C19 H22 0.9800
